data_4509205
loop_
_publ_author_name
'Feng, Lu'
'Chen, Zhenxia'
'Liao, Tengbiao'
'Li, Peng'
'Jia, Yu'
'Liu, Xiaofeng'
'Yang, Yongtai'
'Zhou, Yaming'

_publ_section_title
;
 Supramolecular Isomerism of Metal&#x2212;Organic Frameworks Derived from
 a Bicarboxylate Linker with Two Distinct Binding Motifs
;
_journal_issue 3
_journal_name_full 'Crystal Growth &amp; Design'
_journal_page_first 1505
_journal_paper_doi 10.1021/cg801026y
_journal_volume 9
_journal_year 2009
_chemical_formula_sum 'C14 H10 Cu O5'
_chemical_formula_weight 321.76
_chemical_name_systematic
; 
 ? 
;
_space_group_IT_number 80
_symmetry_cell_setting tetragonal
_symmetry_space_group_name_Hall 'I 4bw'
_symmetry_space_group_name_H-M 'I 41'
_atom_sites_solution_hydrogens geom
_atom_sites_solution_primary direct
_atom_sites_solution_secondary difmap
_audit_creation_method SHELXL-97
_cell_angle_alpha 90.00
_cell_angle_beta 90.00
_cell_angle_gamma 90.00
_cell_formula_units_Z 8
_cell_length_a 18.119(5)
_cell_length_b 18.119(5)
_cell_length_c 12.935(5)
_cell_measurement_reflns_used 890
_cell_measurement_temperature 293(2)
_cell_measurement_theta_max 22.844
_cell_measurement_theta_min 2.959
_cell_volume 4247(2)
_computing_cell_refinement 'Bruker SMART'
_computing_data_collection 'Bruker SMART'
_computing_data_reduction 'Bruker SHELXTL'
_computing_molecular_graphics 'Bruker SHELXTL'
_computing_publication_material 'Bruker SHELXTL'
_computing_structure_refinement 'SHELXL-97 (Sheldrick, 1997)'
_computing_structure_solution 'SHELXS-97 (Sheldrick, 1990)'
_diffrn_ambient_temperature 293(2)
_diffrn_measured_fraction_theta_full 0.999
_diffrn_measured_fraction_theta_max 0.999
_diffrn_measurement_device_type 'CCD area detector'
_diffrn_measurement_method 'phi and omega scans'
_diffrn_radiation_monochromator graphite
_diffrn_radiation_source 'fine-focus sealed tube'
_diffrn_radiation_type MoK\a
_diffrn_radiation_wavelength 0.71073
_diffrn_reflns_av_R_equivalents 0.0870
_diffrn_reflns_av_sigmaI/netI 0.0835
_diffrn_reflns_limit_h_max 19
_diffrn_reflns_limit_h_min -21
_diffrn_reflns_limit_k_max 12
_diffrn_reflns_limit_k_min -21
_diffrn_reflns_limit_l_max 14
_diffrn_reflns_limit_l_min -15
_diffrn_reflns_number 8782
_diffrn_reflns_theta_full 25.01
_diffrn_reflns_theta_max 25.01
_diffrn_reflns_theta_min 1.59
_exptl_absorpt_coefficient_mu 1.038
_exptl_absorpt_correction_T_max 0.9033
_exptl_absorpt_correction_T_min 0.8193
_exptl_absorpt_correction_type multi-scan
_exptl_absorpt_process_details sadabs
_exptl_crystal_colour green
_exptl_crystal_density_diffrn 1.007
_exptl_crystal_density_method 'not measured'
_exptl_crystal_description prism
_exptl_crystal_F_000 1304
_exptl_crystal_size_max 0.20
_exptl_crystal_size_mid 0.15
_exptl_crystal_size_min 0.10
_refine_diff_density_max 0.552
_refine_diff_density_min -1.026
_refine_diff_density_rms 0.130
_refine_ls_abs_structure_details 'Flack H D (1983), Acta Cryst. A39, 876-881'
_refine_ls_abs_structure_Flack -10(10)
_refine_ls_extinction_method none
_refine_ls_goodness_of_fit_ref 1.102
_refine_ls_hydrogen_treatment mixed
_refine_ls_matrix_type full
_refine_ls_number_parameters 189
_refine_ls_number_reflns 3529
_refine_ls_number_restraints 4
_refine_ls_restrained_S_all 1.102
_refine_ls_R_factor_all 0.0885
_refine_ls_R_factor_gt 0.0809
_refine_ls_shift/su_max 0.002
_refine_ls_shift/su_mean 0.000
_refine_ls_structure_factor_coef Fsqd
_refine_ls_weighting_details 'calc w=1/[\s^2^(Fo^2^)+(0.1103P)^2^+12.6674P] where P=(Fo^2^+2Fc^2^)/3'
_refine_ls_weighting_scheme calc
_refine_ls_wR_factor_gt 0.2045
_refine_ls_wR_factor_ref 0.2087
_reflns_number_gt 3113
_reflns_number_total 3529
_reflns_threshold_expression >2sigma(I)
_cod_data_source_file cg801026ysup2.cif
_cod_data_source_block I
_cod_depositor_comments
;
The following automatic conversions were performed:

'_symmetry_cell_setting' value 'Tetragonal' changed to 'tetragonal'
according to /home/saulius/struct/CIF-dictionaries/cif_core.dic
dictionary named 'cif_core.dic' version 2.4.2 from 2011-04-26.

Automatic conversion script
Id: cif_fix_values 1891 2012-01-12 08:04:46Z andrius 
;
_cod_original_cell_volume 4246(2)
_cod_original_sg_symbol_H-M I4(1)
_cod_database_code 4509205

loop_
_symmetry_equiv_pos_as_xyz
'x, y, z'
'-x+1/2, -y+1/2, z+1/2'
'-y, x+1/2, z+1/4'
'y+1/2, -x, z+3/4'
'x+1/2, y+1/2, z+1/2'
'-x+1, -y+1, z+1'
'-y+1/2, x+1, z+3/4'
'y+1, -x+1/2, z+5/4'

loop_
_atom_site_label
_atom_site_type_symbol
_atom_site_fract_x
_atom_site_fract_y
_atom_site_fract_z
_atom_site_U_iso_or_equiv
_atom_site_adp_type
_atom_site_occupancy
_atom_site_symmetry_multiplicity
_atom_site_calc_flag
_atom_site_refinement_flags
Cu1 Cu 1.03859(5) 0.56162(5) 1.09725(7) 0.0358(3) Uani 1 1 d .
O1 O 1.0954(5) 0.6650(5) 1.0975(12) 0.093(3) Uani 1 1 d D
O2 O 0.9579(4) 0.5899(3) 0.9986(5) 0.0457(15) Uani 1 1 d .
O3 O 0.9074(4) 0.4809(4) 0.9835(5) 0.0499(16) Uani 1 1 d .
O4 O 0.5888(3) 0.5242(3) 0.4662(5) 0.0432(14) Uani 1 1 d .
O5 O 0.4974(3) 0.6030(3) 0.4425(5) 0.0425(14) Uani 1 1 d .
C1 C 0.9122(5) 0.5494(5) 0.9592(7) 0.0386(19) Uani 1 1 d .
C2 C 0.8567(5) 0.5758(5) 0.8896(8) 0.047(2) Uani 1 1 d .
C3 C 0.7925(5) 0.5358(5) 0.8698(7) 0.050(2) Uani 1 1 d .
H3A H 0.7862 0.4903 0.9018 0.060 Uiso 1 1 calc R
C4 C 0.7375(6) 0.5616(6) 0.8038(8) 0.059(3) Uani 1 1 d .
H4A H 0.6955 0.5330 0.7932 0.070 Uiso 1 1 calc R
C5 C 0.7439(5) 0.6284(5) 0.7537(7) 0.044(2) Uani 1 1 d .
C6 C 0.8096(5) 0.6713(5) 0.7744(7) 0.044(2) Uani 1 1 d .
H6A H 0.8161 0.7168 0.7424 0.053 Uiso 1 1 calc R
C7 C 0.8624(5) 0.6449(5) 0.8415(9) 0.050(2) Uani 1 1 d .
H7A H 0.9035 0.6741 0.8554 0.060 Uiso 1 1 calc R
C8 C 0.6903(5) 0.6582(5) 0.6803(7) 0.0403(19) Uani 1 1 d .
C9 C 0.6698(5) 0.7306(5) 0.6787(7) 0.0428(19) Uani 1 1 d .
H9A H 0.6935 0.7627 0.7239 0.051 Uiso 1 1 calc R
C10 C 0.6160(5) 0.7594(5) 0.6144(8) 0.052(2) Uani 1 1 d .
H10A H 0.6060 0.8097 0.6128 0.062 Uiso 1 1 calc R
C11 C 0.5782(5) 0.7106(5) 0.5531(7) 0.0417(19) Uani 1 1 d .
H11A H 0.5403 0.7271 0.5104 0.050 Uiso 1 1 calc R
C12 C 0.5965(4) 0.6378(5) 0.5552(7) 0.0387(18) Uani 1 1 d .
C13 C 0.6501(5) 0.6102(5) 0.6206(6) 0.041(2) Uani 1 1 d .
H13A H 0.6589 0.5597 0.6241 0.049 Uiso 1 1 calc R
C14 C 0.5576(5) 0.5830(5) 0.4796(7) 0.0354(18) Uani 1 1 d .
H1A H 1.104(6) 0.7115(14) 1.098(18) 0.14(7) Uiso 1 1 d D
H1B H 1.139(3) 0.646(5) 1.100(14) 0.08(4) Uiso 1 1 d D

loop_
_atom_site_aniso_label
_atom_site_aniso_U_11
_atom_site_aniso_U_22
_atom_site_aniso_U_33
_atom_site_aniso_U_23
_atom_site_aniso_U_13
_atom_site_aniso_U_12
Cu1 0.0349(5) 0.0361(5) 0.0362(5) 0.0004(4) 0.0006(4) 0.0024(4)
O1 0.087(6) 0.065(5) 0.129(8) -0.005(7) 0.001(8) -0.009(4)
O2 0.050(4) 0.040(3) 0.047(3) -0.005(3) -0.003(3) 0.004(3)
O3 0.058(4) 0.049(4) 0.043(4) -0.007(3) -0.003(3) 0.006(3)
O4 0.045(3) 0.044(3) 0.041(3) -0.006(3) -0.007(3) 0.005(3)
O5 0.043(3) 0.043(3) 0.041(3) -0.002(3) -0.008(3) 0.003(3)
C1 0.038(4) 0.038(5) 0.039(5) -0.004(4) 0.007(4) 0.008(4)
C2 0.051(5) 0.039(5) 0.051(5) -0.005(4) 0.000(4) -0.001(4)
C3 0.059(5) 0.046(5) 0.045(6) 0.011(4) -0.016(4) -0.001(4)
C4 0.050(5) 0.063(6) 0.062(6) 0.001(5) -0.011(5) -0.011(5)
C5 0.052(5) 0.038(5) 0.043(5) -0.002(4) -0.019(4) -0.003(4)
C6 0.045(5) 0.042(5) 0.046(5) 0.002(4) -0.010(4) -0.003(4)
C7 0.045(4) 0.060(5) 0.046(5) 0.003(5) 0.009(5) -0.013(4)
C8 0.038(4) 0.042(5) 0.042(5) -0.006(4) 0.002(3) 0.001(4)
C9 0.044(5) 0.040(4) 0.044(5) 0.001(4) -0.008(4) -0.007(4)
C10 0.056(5) 0.046(5) 0.054(6) -0.001(4) -0.003(4) 0.010(4)
C11 0.038(4) 0.042(5) 0.046(5) -0.005(4) -0.008(4) 0.009(4)
C12 0.032(4) 0.043(4) 0.042(4) -0.003(4) -0.004(3) 0.001(3)
C13 0.045(4) 0.038(4) 0.039(5) -0.006(3) -0.004(4) 0.001(3)
C14 0.044(5) 0.032(4) 0.031(4) 0.002(3) -0.002(3) -0.014(4)

loop_
_atom_type_symbol
_atom_type_description
_atom_type_scat_dispersion_real
_atom_type_scat_dispersion_imag
_atom_type_scat_source
C C 0.0033 0.0016 'International Tables Vol C Tables 4.2.6.8 and 6.1.1.4'
H H 0.0000 0.0000 'International Tables Vol C Tables 4.2.6.8 and 6.1.1.4'
O O 0.0106 0.0060 'International Tables Vol C Tables 4.2.6.8 and 6.1.1.4'
Cu Cu 0.3201 1.2651 'International Tables Vol C Tables 4.2.6.8 and 6.1.1.4'

loop_
_geom_angle_atom_site_label_1
_geom_angle_atom_site_label_2
_geom_angle_atom_site_label_3
_geom_angle
_geom_angle_site_symmetry_1
_geom_angle_site_symmetry_3
O3 Cu1 O4 170.5(3) 6_654 7_645
O3 Cu1 O5 87.7(3) 6_654 4_565
O4 Cu1 O5 89.4(3) 7_645 4_565
O3 Cu1 O2 89.2(3) 6_654 .
O4 Cu1 O2 90.7(3) 7_645 .
O5 Cu1 O2 161.9(3) 4_565 .
O3 Cu1 O1 96.1(4) 6_654 .
O4 Cu1 O1 93.3(4) 7_645 .
O5 Cu1 O1 100.7(4) 4_565 .
O2 Cu1 O1 97.4(4) . .
O3 Cu1 Cu1 86.0(2) 6_654 6_654
O4 Cu1 Cu1 84.59(18) 7_645 6_654
O5 Cu1 Cu1 81.80(18) 4_565 6_654
O2 Cu1 Cu1 80.19(18) . 6_654
O1 Cu1 Cu1 176.7(3) . 6_654
Cu1 O1 H1A 162(8) . .
Cu1 O1 H1B 95(7) . .
H1A O1 H1B 103(3) . .
C1 O2 Cu1 127.4(6) . .
C1 O3 Cu1 122.6(6) . 6_654
C14 O4 Cu1 119.9(6) . 8_463
C14 O5 Cu1 122.3(5) . 3_644
O2 C1 O3 121.7(9) . .
O2 C1 C2 122.7(8) . .
O3 C1 C2 115.4(8) . .
C3 C2 C7 116.4(9) . .
C3 C2 C1 121.9(8) . .
C7 C2 C1 121.6(8) . .
C4 C3 C2 122.4(9) . .
C4 C3 H3A 118.8 . .
C2 C3 H3A 118.8 . .
C5 C4 C3 121.5(9) . .
C5 C4 H4A 119.2 . .
C3 C4 H4A 119.2 . .
C4 C5 C6 117.0(8) . .
C4 C5 C8 125.0(8) . .
C6 C5 C8 118.0(8) . .
C7 C6 C5 120.2(8) . .
C7 C6 H6A 119.9 . .
C5 C6 H6A 119.9 . .
C6 C7 C2 122.5(8) . .
C6 C7 H7A 118.8 . .
C2 C7 H7A 118.8 . .
C9 C8 C13 117.2(8) . .
C9 C8 C5 123.1(8) . .
C13 C8 C5 119.0(8) . .
C8 C9 C10 124.3(8) . .
C8 C9 H9A 117.9 . .
C10 C9 H9A 117.9 . .
C11 C10 C9 117.2(8) . .
C11 C10 H10A 121.4 . .
C9 C10 H10A 121.4 . .
C12 C11 C10 119.4(8) . .
C12 C11 H11A 120.3 . .
C10 C11 H11A 120.3 . .
C11 C12 C13 122.3(8) . .
C11 C12 C14 119.6(7) . .
C13 C12 C14 118.0(7) . .
C8 C13 C12 119.2(8) . .
C8 C13 H13A 120.4 . .
C12 C13 H13A 120.4 . .
O4 C14 O5 127.3(8) . .
O4 C14 C12 115.9(8) . .
O5 C14 C12 116.8(7) . .

loop_
_geom_bond_atom_site_label_1
_geom_bond_atom_site_label_2
_geom_bond_distance
_geom_bond_site_symmetry_2
Cu1 O3 1.928(7) 6_654
Cu1 O4 1.976(6) 7_645
Cu1 O5 2.005(6) 4_565
Cu1 O2 2.007(7) .
Cu1 O1 2.138(8) .
Cu1 Cu1 2.6347(19) 6_654
O1 H1A 0.86(2) .
O1 H1B 0.86(2) .
O2 C1 1.219(11) .
O3 C1 1.283(11) .
O3 Cu1 1.928(7) 6_654
O4 C14 1.218(10) .
O4 Cu1 1.976(6) 8_463
O5 C14 1.247(10) .
O5 Cu1 2.005(6) 3_644
C1 C2 1.432(14) .
C2 C3 1.394(13) .
C2 C7 1.403(13) .
C3 C4 1.392(13) .
C3 H3A 0.9300 .
C4 C5 1.378(14) .
C4 H4A 0.9300 .
C5 C6 1.446(12) .
C5 C8 1.462(12) .
C6 C7 1.377(13) .
C6 H6A 0.9300 .
C7 H7A 0.9300 .
C8 C9 1.364(12) .
C8 C13 1.371(12) .
C9 C10 1.383(12) .
C9 H9A 0.9300 .
C10 C11 1.372(13) .
C10 H10A 0.9300 .
C11 C12 1.360(12) .
C11 H11A 0.9300 .
C12 C13 1.382(12) .
C12 C14 1.562(12) .
C13 H13A 0.9300 .
